data_4032342
loop_
_publ_author_name
'De, Pinaki Bhusan'
'Pradhan, Sourav'
'Punniyamurthy, Tharmalingam'

_publ_section_title
;
 Stereoselective Copper-Catalyzed Cross-Coupling of Aziridines with
 Benzimidazoles via Nucleophilic Ring Opening and C(sp(2))-H
 Functionalization.
;
_journal_issue 6
_journal_name_full 'The Journal of organic chemistry'
_journal_page_first 3183
_journal_page_last 3191
_journal_paper_doi 10.1021/acs.joc.7b00265
_journal_volume 82
_journal_year 2017
_chemical_formula_moiety 'C22 H27 N3 O2 S'
_chemical_formula_sum 'C22 H27 N3 O2 S'
_chemical_formula_weight 397.53
_space_group_crystal_system monoclinic
_space_group_IT_number 14
_space_group_name_Hall '-P 2ybc'
_space_group_name_H-M_alt 'P 1 21/c 1'
_symmetry_space_group_name_Hall '-P 2ybc'
_symmetry_space_group_name_H-M 'P 1 21/c 1'
_atom_sites_solution_hydrogens geom
_audit_creation_method SHELXL-2014/7
_cell_angle_alpha 90
_cell_angle_beta 117.325(6)
_cell_angle_gamma 90
_cell_formula_units_Z 4
_cell_length_a 13.4172(13)
_cell_length_b 6.0529(4)
_cell_length_c 28.871(2)
_cell_measurement_reflns_used 1064
_cell_measurement_temperature 298(2)
_cell_measurement_theta_max 18.77
_cell_measurement_theta_min 2.82
_cell_volume 2083.1(3)
_computing_structure_refinement 'SHELXL-2014/7 (Sheldrick, 2014)'
_diffrn_ambient_temperature 298(2)
_diffrn_measured_fraction_theta_full 0.980
_diffrn_measured_fraction_theta_max 0.980
_diffrn_measurement_device_type 'CCD and area detector'
_diffrn_measurement_method 'phi and omega scans'
_diffrn_radiation_type MoK\a
_diffrn_radiation_wavelength 0.71073
_diffrn_reflns_av_R_equivalents 0.1390
_diffrn_reflns_av_unetI/netI 0.1321
_diffrn_reflns_Laue_measured_fraction_full 0.980
_diffrn_reflns_Laue_measured_fraction_max 0.980
_diffrn_reflns_limit_h_max 15
_diffrn_reflns_limit_h_min -15
_diffrn_reflns_limit_k_max 7
_diffrn_reflns_limit_k_min -6
_diffrn_reflns_limit_l_max 34
_diffrn_reflns_limit_l_min -34
_diffrn_reflns_number 19513
_diffrn_reflns_point_group_measured_fraction_full 0.980
_diffrn_reflns_point_group_measured_fraction_max 0.980
_diffrn_reflns_theta_full 24.996
_diffrn_reflns_theta_max 24.996
_diffrn_reflns_theta_min 1.588
_exptl_absorpt_coefficient_mu 0.178
_exptl_absorpt_correction_type multi-scan
_exptl_absorpt_process_details SADABS
_exptl_crystal_colour colourless
_exptl_crystal_density_diffrn 1.268
_exptl_crystal_description needle
_exptl_crystal_F_000 848.0
_exptl_crystal_size_max 0.29
_exptl_crystal_size_mid 0.24
_exptl_crystal_size_min 0.18
_exptl_transmission_factor_max 0.968
_exptl_transmission_factor_min 0.950
_refine_diff_density_max 0.164
_refine_diff_density_min -0.246
_refine_diff_density_rms 0.046
_refine_ls_extinction_method none
_refine_ls_goodness_of_fit_ref 0.800
_refine_ls_hydrogen_treatment constr
_refine_ls_matrix_type full
_refine_ls_number_parameters 255
_refine_ls_number_reflns 3597
_refine_ls_number_restraints 0
_refine_ls_restrained_S_all 0.800
_refine_ls_R_factor_all 0.1077
_refine_ls_R_factor_gt 0.0445
_refine_ls_shift/su_max 0.000
_refine_ls_shift/su_mean 0.000
_refine_ls_structure_factor_coef Fsqd
_refine_ls_weighting_details 'w=1/[\s^2^(Fo^2^)+(0.0100P)^2^] where P=(Fo^2^+2Fc^2^)/3'
_refine_ls_weighting_scheme calc
_refine_ls_wR_factor_gt 0.0852
_refine_ls_wR_factor_ref 0.0953
_reflns_Friedel_coverage 0.000
_reflns_number_gt 1607
_reflns_number_total 3597
_reflns_threshold_expression 'I > 2\s(I)'
_cod_data_source_file jo7b00265_si_003.cif
_cod_data_source_block pbd-hexyl-final
_cod_depositor_comments 'Adding full bibliography for 4032341--4032342.cif.'
_cod_database_code 4032342
_shelx_shelxl_version_number 2014/7
_shelx_space_group_comment
;
The symmetry employed for this shelxl refinement is uniquely defined
by the following loop, which should always be used as a source of
symmetry information in preference to the above space-group names.
They are only intended as comments.
;

loop_
_space_group_symop_operation_xyz
'x, y, z'
'-x, y+1/2, -z+1/2'
'-x, -y, -z'
'x, -y-1/2, z-1/2'

loop_
_atom_site_label
_atom_site_type_symbol
_atom_site_fract_x
_atom_site_fract_y
_atom_site_fract_z
_atom_site_U_iso_or_equiv
_atom_site_adp_type
_atom_site_occupancy
_atom_site_site_symmetry_order
_atom_site_calc_flag
_atom_site_refinement_flags_posn
_atom_site_refinement_flags_adp
S1 S 0.67450(7) 0.39409(14) 0.00787(3) 0.0476(2) Uani 1 1 d . .
O2 O 0.69594(16) 0.6249(3) 0.01471(7) 0.0529(6) Uani 1 1 d . .
O1 O 0.56284(16) 0.3103(3) -0.02037(7) 0.0580(6) Uani 1 1 d . .
N3 N 0.7231(2) 0.2844(4) 0.06643(8) 0.0440(6) Uani 1 1 d . .
N2 N 0.9085(2) 0.4653(4) 0.11531(9) 0.0499(7) Uani 1 1 d . .
N1 N 0.8590(2) 0.1465(4) 0.14027(9) 0.0468(6) Uani 1 1 d . .
C16 C 0.7554(2) 0.2815(5) -0.01991(10) 0.0393(7) Uani 1 1 d . .
C10 C 0.9976(3) 0.3812(5) 0.16112(11) 0.0473(8) Uani 1 1 d . .
C15 C 0.9685(3) 0.1844(5) 0.17695(11) 0.0457(8) Uani 1 1 d . .
C19 C 0.8806(3) 0.1145(6) -0.06631(11) 0.0541(9) Uani 1 1 d . .
C17 C 0.8371(2) 0.4097(5) -0.02305(11) 0.0531(8) Uani 1 1 d . .
H17 H 0.8507 0.5524 -0.0096 0.064 Uiso 1 1 calc R U
C8 C 0.8320(3) 0.3152(5) 0.10601(11) 0.0433(8) Uani 1 1 d . .
C6 C 0.5765(2) 0.1309(5) 0.08713(11) 0.0520(8) Uani 1 1 d . .
H6A H 0.5548 -0.0034 0.0985 0.062 Uiso 1 1 calc R U
H6B H 0.5140 0.1743 0.0543 0.062 Uiso 1 1 calc R U
C18 C 0.8987(3) 0.3246(5) -0.04635(11) 0.0605(9) Uani 1 1 d . .
H18 H 0.9535 0.4116 -0.0485 0.073 Uiso 1 1 calc R U
C7 C 0.6751(2) 0.0782(4) 0.07724(11) 0.0472(8) Uani 1 1 d . .
H7 H 0.6506 -0.0215 0.0473 0.057 Uiso 1 1 calc R U
C5 C 0.5947(3) 0.3104(5) 0.12696(11) 0.0585(9) Uani 1 1 d . .
H5A H 0.6573 0.2697 0.1600 0.070 Uiso 1 1 calc R U
H5B H 0.6138 0.4474 0.1155 0.070 Uiso 1 1 calc R U
C9 C 0.7753(2) -0.0259(5) 0.12427(11) 0.0548(9) Uani 1 1 d . .
H9A H 0.7560 -0.0619 0.1519 0.066 Uiso 1 1 calc R U
H9B H 0.8011 -0.1585 0.1142 0.066 Uiso 1 1 calc R U
C14 C 1.0424(3) 0.0655(5) 0.21991(12) 0.0601(9) Uani 1 1 d . .
H14 H 1.0215 -0.0656 0.2299 0.072 Uiso 1 1 calc R U
C20 C 0.7975(3) -0.0097(5) -0.06319(11) 0.0624(9) Uani 1 1 d . .
H20 H 0.7837 -0.1524 -0.0766 0.075 Uiso 1 1 calc R U
C21 C 0.7340(3) 0.0741(5) -0.04041(11) 0.0565(9) Uani 1 1 d . .
H21 H 0.6775 -0.0106 -0.0392 0.068 Uiso 1 1 calc R U
C4 C 0.4918(3) 0.3469(5) 0.13475(11) 0.0617(9) Uani 1 1 d . .
H4A H 0.4268 0.3559 0.1007 0.074 Uiso 1 1 calc R U
H4B H 0.4819 0.2186 0.1523 0.074 Uiso 1 1 calc R U
C13 C 1.1485(3) 0.1523(6) 0.24710(13) 0.0732(11) Uani 1 1 d . .
H13 H 1.2012 0.0775 0.2762 0.088 Uiso 1 1 calc R U
C2 C 0.3879(3) 0.5759(6) 0.17207(12) 0.0763(11) Uani 1 1 d . .
H2A H 0.3236 0.5871 0.1379 0.092 Uiso 1 1 calc R U
H2B H 0.3782 0.4443 0.1888 0.092 Uiso 1 1 calc R U
C3 C 0.4939(3) 0.5499(5) 0.16542(12) 0.0687(10) Uani 1 1 d . .
H3A H 0.5026 0.6794 0.1478 0.082 Uiso 1 1 calc R U
H3B H 0.5584 0.5422 0.1996 0.082 Uiso 1 1 calc R U
C12 C 1.1790(3) 0.3484(6) 0.23220(13) 0.0744(11) Uani 1 1 d . .
H12 H 1.2515 0.4022 0.2515 0.089 Uiso 1 1 calc R U
C22 C 0.9496(3) 0.0206(6) -0.09048(12) 0.0831(11) Uani 1 1 d . .
H22A H 0.9987 0.1328 -0.0920 0.125 Uiso 1 1 calc R U
H22B H 0.9008 -0.0301 -0.1251 0.125 Uiso 1 1 calc R U
H22C H 0.9935 -0.1010 -0.0698 0.125 Uiso 1 1 calc R U
C1 C 0.3899(3) 0.7720(6) 0.20336(14) 0.1061(14) Uani 1 1 d . .
H1A H 0.4490 0.7557 0.2383 0.159 Uiso 1 1 calc R U
H1B H 0.3192 0.7846 0.2040 0.159 Uiso 1 1 calc R U
H1C H 0.4028 0.9025 0.1880 0.159 Uiso 1 1 calc R U
C11 C 1.1038(3) 0.4653(6) 0.18923(13) 0.0656(10) Uani 1 1 d . .
H11 H 1.1245 0.5974 0.1796 0.079 Uiso 1 1 calc R U

loop_
_atom_site_aniso_label
_atom_site_aniso_U_11
_atom_site_aniso_U_22
_atom_site_aniso_U_33
_atom_site_aniso_U_23
_atom_site_aniso_U_13
_atom_site_aniso_U_12
S1 0.0507(6) 0.0467(6) 0.0455(5) 0.0013(4) 0.0221(4) 0.0067(4)
O2 0.0721(15) 0.0305(14) 0.0580(13) 0.0031(10) 0.0316(12) 0.0089(11)
O1 0.0416(13) 0.0732(17) 0.0535(13) -0.0067(11) 0.0168(11) 0.0015(11)
N3 0.0490(17) 0.0433(17) 0.0401(15) 0.0057(12) 0.0208(14) 0.0004(13)
N2 0.0505(18) 0.0472(19) 0.0493(17) -0.0016(13) 0.0205(15) -0.0029(14)
N1 0.0545(19) 0.0394(18) 0.0443(16) 0.0049(14) 0.0208(15) 0.0023(14)
C16 0.0423(19) 0.035(2) 0.0394(18) 0.0017(15) 0.0178(15) 0.0033(15)
C10 0.047(2) 0.048(2) 0.0427(19) -0.0062(17) 0.0170(18) 0.0012(18)
C15 0.053(2) 0.044(2) 0.0397(19) 0.0007(16) 0.0207(19) 0.0073(18)
C19 0.058(2) 0.056(3) 0.048(2) 0.0027(18) 0.0247(18) 0.0093(19)
C17 0.052(2) 0.049(2) 0.053(2) -0.0106(16) 0.0191(18) -0.0042(17)
C8 0.052(2) 0.043(2) 0.0373(19) -0.0022(17) 0.0230(18) 0.0048(18)
C6 0.056(2) 0.050(2) 0.053(2) -0.0037(17) 0.0279(17) -0.0078(17)
C18 0.056(2) 0.064(3) 0.068(2) -0.0053(19) 0.034(2) -0.0067(19)
C7 0.058(2) 0.038(2) 0.0480(19) -0.0060(15) 0.0262(18) -0.0065(16)
C5 0.063(2) 0.060(2) 0.060(2) -0.0041(18) 0.0350(19) -0.0022(18)
C9 0.064(2) 0.040(2) 0.062(2) 0.0047(17) 0.030(2) 0.0000(18)
C14 0.067(3) 0.063(3) 0.047(2) 0.0074(18) 0.024(2) 0.013(2)
C20 0.087(3) 0.043(2) 0.069(2) -0.0041(17) 0.046(2) 0.002(2)
C21 0.078(3) 0.039(2) 0.066(2) -0.0055(17) 0.045(2) -0.0095(18)
C4 0.061(2) 0.077(3) 0.054(2) 0.0006(18) 0.0318(18) 0.0005(19)
C13 0.064(3) 0.090(3) 0.053(2) 0.007(2) 0.016(2) 0.019(2)
C2 0.072(3) 0.097(3) 0.058(2) -0.004(2) 0.029(2) 0.013(2)
C3 0.079(3) 0.076(3) 0.061(2) 0.0021(19) 0.040(2) 0.003(2)
C12 0.056(2) 0.093(3) 0.060(2) -0.004(2) 0.014(2) -0.001(2)
C22 0.086(3) 0.102(3) 0.081(2) -0.002(2) 0.055(2) 0.023(2)
C1 0.108(3) 0.118(4) 0.104(3) -0.030(3) 0.059(3) 0.006(3)
C11 0.061(3) 0.072(3) 0.057(2) -0.004(2) 0.022(2) -0.006(2)

loop_
_atom_type_symbol
_atom_type_description
_atom_type_scat_dispersion_real
_atom_type_scat_dispersion_imag
_atom_type_scat_source
C C 0.0033 0.0016 'International Tables Vol C Tables 4.2.6.8 and 6.1.1.4'
N N 0.0061 0.0033 'International Tables Vol C Tables 4.2.6.8 and 6.1.1.4'
O O 0.0106 0.0060 'International Tables Vol C Tables 4.2.6.8 and 6.1.1.4'
S S 0.1246 0.1234 'International Tables Vol C Tables 4.2.6.8 and 6.1.1.4'
H H 0.0000 0.0000 'International Tables Vol C Tables 4.2.6.8 and 6.1.1.4'

loop_
_geom_angle_atom_site_label_1
_geom_angle_atom_site_label_2
_geom_angle_atom_site_label_3
_geom_angle
O2 S1 O1 121.33(12)
O2 S1 N3 107.11(12)
O1 S1 N3 105.07(12)
O2 S1 C16 108.46(13)
O1 S1 C16 107.88(13)
N3 S1 C16 106.00(12)
C8 N3 C7 109.2(2)
C8 N3 S1 124.0(2)
C7 N3 S1 122.88(19)
C8 N2 C10 101.0(2)
C8 N1 C15 105.6(3)
C8 N1 C9 113.9(3)
C15 N1 C9 139.7(3)
C21 C16 C17 120.3(3)
C21 C16 S1 120.4(2)
C17 C16 S1 119.2(2)
C11 C10 C15 119.6(3)
C11 C10 N2 128.6(3)
C15 C10 N2 111.8(3)
N1 C15 C14 132.4(3)
N1 C15 C10 104.5(3)
C14 C15 C10 123.1(3)
C18 C19 C20 118.0(3)
C18 C19 C22 121.2(3)
C20 C19 C22 120.8(3)
C16 C17 C18 119.5(3)
C16 C17 H17 120.2
C18 C17 H17 120.2
N2 C8 N1 117.1(3)
N2 C8 N3 133.8(3)
N1 C8 N3 109.0(3)
C7 C6 C5 116.4(2)
C7 C6 H6A 108.2
C5 C6 H6A 108.2
C7 C6 H6B 108.2
C5 C6 H6B 108.2
H6A C6 H6B 107.3
C19 C18 C17 121.4(3)
C19 C18 H18 119.3
C17 C18 H18 119.3
N3 C7 C6 111.1(2)
N3 C7 C9 103.8(2)
C6 C7 C9 114.0(2)
N3 C7 H7 109.3
C6 C7 H7 109.3
C9 C7 H7 109.3
C4 C5 C6 112.1(2)
C4 C5 H5A 109.2
C6 C5 H5A 109.2
C4 C5 H5B 109.2
C6 C5 H5B 109.2
H5A C5 H5B 107.9
N1 C9 C7 102.9(2)
N1 C9 H9A 111.2
C7 C9 H9A 111.2
N1 C9 H9B 111.2
C7 C9 H9B 111.2
H9A C9 H9B 109.1
C13 C14 C15 116.2(3)
C13 C14 H14 121.9
C15 C14 H14 121.9
C19 C20 C21 121.4(3)
C19 C20 H20 119.3
C21 C20 H20 119.3
C16 C21 C20 119.4(3)
C16 C21 H21 120.3
C20 C21 H21 120.3
C3 C4 C5 115.7(3)
C3 C4 H4A 108.4
C5 C4 H4A 108.4
C3 C4 H4B 108.4
C5 C4 H4B 108.4
H4A C4 H4B 107.4
C14 C13 C12 121.7(3)
C14 C13 H13 119.2
C12 C13 H13 119.2
C1 C2 C3 113.6(3)
C1 C2 H2A 108.8
C3 C2 H2A 108.8
C1 C2 H2B 108.8
C3 C2 H2B 108.8
H2A C2 H2B 107.7
C4 C3 C2 113.0(3)
C4 C3 H3A 109.0
C2 C3 H3A 109.0
C4 C3 H3B 109.0
C2 C3 H3B 109.0
H3A C3 H3B 107.8
C11 C12 C13 121.3(3)
C11 C12 H12 119.4
C13 C12 H12 119.4
C19 C22 H22A 109.5
C19 C22 H22B 109.5
H22A C22 H22B 109.5
C19 C22 H22C 109.5
H22A C22 H22C 109.5
H22B C22 H22C 109.5
C2 C1 H1A 109.5
C2 C1 H1B 109.5
H1A C1 H1B 109.5
C2 C1 H1C 109.5
H1A C1 H1C 109.5
H1B C1 H1C 109.5
C10 C11 C12 118.2(3)
C10 C11 H11 120.9
C12 C11 H11 120.9

loop_
_geom_bond_atom_site_label_1
_geom_bond_atom_site_label_2
_geom_bond_distance
S1 O2 1.4218(18)
S1 O1 1.4300(19)
S1 N3 1.647(2)
S1 C16 1.756(3)
N3 C8 1.394(3)
N3 C7 1.502(3)
N2 C8 1.302(3)
N2 C10 1.409(3)
N1 C8 1.351(3)
N1 C15 1.381(3)
N1 C9 1.444(3)
C16 C21 1.361(3)
C16 C17 1.380(4)
C10 C11 1.373(4)
C10 C15 1.394(4)
C15 C14 1.382(4)
C19 C18 1.371(4)
C19 C20 1.382(4)
C19 C22 1.503(4)
C17 C18 1.382(4)
C17 H17 0.9300
C6 C7 1.509(4)
C6 C5 1.519(3)
C6 H6A 0.9700
C6 H6B 0.9700
C18 H18 0.9300
C7 C9 1.540(4)
C7 H7 0.9800
C5 C4 1.513(4)
C5 H5A 0.9700
C5 H5B 0.9700
C9 H9A 0.9700
C9 H9B 0.9700
C14 C13 1.376(4)
C14 H14 0.9300
C20 C21 1.389(4)
C20 H20 0.9300
C21 H21 0.9300
C4 C3 1.507(4)
C4 H4A 0.9700
C4 H4B 0.9700
C13 C12 1.387(4)
C13 H13 0.9300
C2 C1 1.484(4)
C2 C3 1.528(4)
C2 H2A 0.9700
C2 H2B 0.9700
C3 H3A 0.9700
C3 H3B 0.9700
C12 C11 1.382(4)
C12 H12 0.9300
C22 H22A 0.9600
C22 H22B 0.9600
C22 H22C 0.9600
C1 H1A 0.9600
C1 H1B 0.9600
C1 H1C 0.9600
C11 H11 0.9300
